data_7016156
loop_
_publ_author_name
'Pogozhev, Dmitry'
'Baudron, St\'ephane A'
'Hosseini, Mir Wais'

_publ_section_title
;
 From insertion of rhodium acetate paddlewheels into functionalized
 7-azaindole hydrogen-bonded dimers to infinite architectures.
;
_journal_issue 28
_journal_name_full 'Dalton transactions (Cambridge, England : 2003)'
_journal_page_first 7403
_journal_page_last 7411
_journal_paper_doi 10.1039/c1dt10359h
_journal_volume 40
_journal_year 2011
_chemical_formula_moiety 'C32 H22 N10 O8 Rh2, 4(C4 H8 O2)'
_chemical_formula_sum 'C48 H54 N10 O16 Rh2'
_chemical_formula_weight 1232.83
_chemical_name_systematic
;
?
;
_space_group_IT_number 2
_symmetry_cell_setting triclinic
_symmetry_space_group_name_Hall '-P 1'
_symmetry_space_group_name_H-M 'P -1'
_atom_sites_solution_hydrogens geom
_atom_sites_solution_primary direct
_atom_sites_solution_secondary difmap
_audit_creation_method SHELXL-97
_cell_angle_alpha 107.5620(10)
_cell_angle_beta 90.5040(10)
_cell_angle_gamma 101.4450(10)
_cell_formula_units_Z 1
_cell_length_a 8.8730(2)
_cell_length_b 10.5971(2)
_cell_length_c 14.7313(3)
_cell_measurement_reflns_used 8591
_cell_measurement_temperature 173(2)
_cell_measurement_theta_max 28.42
_cell_measurement_theta_min 2.12
_cell_volume 1290.84(5)
_computing_cell_refinement 'Bruker SMART'
_computing_data_collection 'Bruker SMART'
_computing_data_reduction 'Bruker SAINT'
_computing_molecular_graphics 'Bruker SHELXTL'
_computing_publication_material 'Bruker SHELXTL'
_computing_structure_refinement 'Bruker SHELXTL'
_computing_structure_solution 'Bruker SHELXTL'
_diffrn_ambient_temperature 173(2)
_diffrn_measured_fraction_theta_full 0.993
_diffrn_measured_fraction_theta_max 0.993
_diffrn_measurement_device_type 'CCD area detector'
_diffrn_measurement_method 'phi and omega scans'
_diffrn_radiation_monochromator graphite
_diffrn_radiation_source 'fine-focus sealed tube'
_diffrn_radiation_type MoK\a
_diffrn_radiation_wavelength 0.71073
_diffrn_reflns_av_R_equivalents 0.0353
_diffrn_reflns_av_sigmaI/netI 0.0396
_diffrn_reflns_limit_h_max 12
_diffrn_reflns_limit_h_min -12
_diffrn_reflns_limit_k_max 14
_diffrn_reflns_limit_k_min -14
_diffrn_reflns_limit_l_max 20
_diffrn_reflns_limit_l_min -20
_diffrn_reflns_number 28199
_diffrn_reflns_theta_full 30.14
_diffrn_reflns_theta_max 30.14
_diffrn_reflns_theta_min 1.45
_exptl_absorpt_coefficient_mu 0.719
_exptl_absorpt_correction_T_max 0.9381
_exptl_absorpt_correction_T_min 0.8351
_exptl_absorpt_correction_type multi-scan
_exptl_absorpt_process_details sadabs
_exptl_crystal_colour orange
_exptl_crystal_density_diffrn 1.586
_exptl_crystal_density_meas ?
_exptl_crystal_density_method 'not measured'
_exptl_crystal_description platelet
_exptl_crystal_F_000 630
_exptl_crystal_size_max 0.26
_exptl_crystal_size_mid 0.26
_exptl_crystal_size_min 0.09
_refine_diff_density_max 2.008
_refine_diff_density_min -1.163
_refine_diff_density_rms 0.195
_refine_ls_extinction_method none
_refine_ls_goodness_of_fit_ref 1.102
_refine_ls_hydrogen_treatment riding
_refine_ls_matrix_type full
_refine_ls_number_parameters 327
_refine_ls_number_reflns 7590
_refine_ls_number_restraints 0
_refine_ls_restrained_S_all 1.102
_refine_ls_R_factor_all 0.0592
_refine_ls_R_factor_gt 0.0492
_refine_ls_shift/su_max 0.001
_refine_ls_shift/su_mean 0.000
_refine_ls_structure_factor_coef Fsqd
_refine_ls_weighting_details 'calc w=1/[\s^2^(Fo^2^)+(0.0821P)^2^+1.9884P] where P=(Fo^2^+2Fc^2^)/3'
_refine_ls_weighting_scheme calc
_refine_ls_wR_factor_gt 0.1363
_refine_ls_wR_factor_ref 0.1533
_reflns_number_gt 6571
_reflns_number_total 7590
_reflns_threshold_expression >2sigma(I)
_cod_data_source_file c1dt10359h.txt
_cod_data_source_block compound_11_173
_cod_depositor_comments
;
The following automatic conversions were performed:

'_symmetry_cell_setting' value 'Triclinic' changed to 'triclinic'
according to /home/saulius/struct/CIF-dictionaries/cif_core.dic
dictionary named 'cif_core.dic' version 2.4.1 from 2010-06-29.

Automatic conversion script
Id: cif_fix_values 1715 2011-07-08 13:25:40Z adriana 

The following automatic conversions were performed:

'_exptl_crystal_density_meas' value 'not measured' was changed to '?'
- the value is perceived as not measured.

Automatic conversion script
Id: cif_fix_values 3008 2015-01-20 13:52:24Z robertas 
;
_cod_original_sg_symbol_H-M 'P-1 '
_cod_database_code 7016156

loop_
_symmetry_equiv_pos_as_xyz
'x, y, z'
'-x, -y, -z'

loop_
_atom_site_label
_atom_site_type_symbol
_atom_site_fract_x
_atom_site_fract_y
_atom_site_fract_z
_atom_site_U_iso_or_equiv
_atom_site_adp_type
_atom_site_occupancy
_atom_site_symmetry_multiplicity
_atom_site_calc_flag
_atom_site_refinement_flags
_atom_site_disorder_assembly
_atom_site_disorder_group
C1 C 0.1074(6) 0.0308(4) 0.2023(3) 0.0395(9) Uani 1 1 d . . .
H1 H 0.0890 0.0246 0.1387 0.047 Uiso 1 1 calc R . .
C2 C 0.1542(5) -0.0686(4) 0.2333(3) 0.0314(7) Uani 1 1 d . . .
C3 C 0.1676(4) -0.0165(3) 0.3369(3) 0.0274(6) Uani 1 1 d . . .
C4 C 0.2058(4) -0.0594(3) 0.4130(3) 0.0306(7) Uani 1 1 d . . .
H4 H 0.2311 -0.1434 0.4028 0.037 Uiso 1 1 calc R . .
C5 C 0.2047(4) 0.0274(4) 0.5045(3) 0.0311(7) Uani 1 1 d . . .
H5 H 0.2322 0.0028 0.5568 0.037 Uiso 1 1 calc R . .
C6 C 0.1625(4) 0.1518(3) 0.5186(2) 0.0269(6) Uani 1 1 d . . .
H6 H 0.1622 0.2078 0.5808 0.032 Uiso 1 1 calc R . .
C7 C 0.1275(4) 0.1114(3) 0.3605(2) 0.0256(6) Uani 1 1 d . . .
C8 C 0.1781(5) -0.1963(4) 0.1756(3) 0.0335(8) Uani 1 1 d . . .
C9 C 0.1579(5) -0.2536(4) 0.0782(3) 0.0386(9) Uani 1 1 d . . .
C10 C 0.2326(5) -0.2784(4) 0.2254(3) 0.0357(8) Uani 1 1 d . . .
C11 C 0.1887(6) -0.3850(5) 0.0326(3) 0.0483(11) Uani 1 1 d . . .
C12 C 0.1061(6) -0.1883(5) 0.0156(3) 0.0485(11) Uani 1 1 d . . .
C13 C -0.0397(4) 0.4725(3) 0.3171(2) 0.0248(6) Uani 1 1 d . . .
C14 C -0.0636(5) 0.4506(4) 0.2127(2) 0.0345(8) Uani 1 1 d . . .
H14A H -0.1544 0.3815 0.1870 0.052 Uiso 1 1 calc R . .
H14B H 0.0242 0.4227 0.1814 0.052 Uiso 1 1 calc R . .
H14C H -0.0759 0.5334 0.2025 0.052 Uiso 1 1 calc R . .
C15 C -0.2851(4) 0.3731(3) 0.4993(2) 0.0251(6) Uani 1 1 d . . .
C16 C -0.4481(4) 0.3014(4) 0.5037(3) 0.0374(8) Uani 1 1 d . . .
H16A H -0.4689 0.2138 0.4563 0.056 Uiso 1 1 calc R . .
H16B H -0.5184 0.3537 0.4918 0.056 Uiso 1 1 calc R . .
H16C H -0.4609 0.2910 0.5659 0.056 Uiso 1 1 calc R . .
N1 N 0.1226(3) 0.1941(3) 0.44723(18) 0.0188(5) Uani 1 1 d . . .
N2 N 0.0926(4) 0.1362(3) 0.2770(2) 0.0356(7) Uani 1 1 d . . .
H2 H 0.0656 0.2082 0.2733 0.043 Uiso 1 1 calc R . .
N3 N 0.2746(6) -0.3430(4) 0.2666(3) 0.0586(7) Uani 1 1 d . . .
N4 N 0.0667(6) -0.1362(4) -0.0356(3) 0.0586(7) Uani 1 1 d . . .
N5 N 0.2110(6) -0.4900(4) -0.0050(3) 0.0586(7) Uani 1 1 d . . .
O1 O 0.0084(3) 0.3794(2) 0.34056(17) 0.0267(5) Uani 1 1 d . . .
O2 O 0.0695(3) 0.4221(2) 0.62384(16) 0.0255(5) Uani 1 1 d . . .
O3 O 0.2609(3) 0.4996(2) 0.48421(19) 0.0272(5) Uani 1 1 d . . .
O4 O -0.1841(3) 0.3011(2) 0.48005(18) 0.0266(5) Uani 1 1 d . . .
Rh1 Rh 0.04137(3) 0.39430(2) 0.481074(16) 0.02035(9) Uani 1 1 d . . .
C17 C 0.7146(9) 1.0076(7) 0.2449(7) 0.0893(17) Uani 1 1 d . . .
H17A H 0.7266 1.0894 0.2988 0.107 Uiso 1 1 calc R . .
H17B H 0.7569 1.0327 0.1908 0.107 Uiso 1 1 calc R . .
C18 C 0.5618(9) 0.9501(7) 0.2238(7) 0.0893(17) Uani 1 1 d . . .
H18A H 0.5105 1.0138 0.2073 0.107 Uiso 1 1 calc R . .
H18B H 0.5182 0.9342 0.2805 0.107 Uiso 1 1 calc R . .
C19 C 0.6160(8) 0.7346(7) 0.1681(6) 0.082(2) Uani 1 1 d . . .
H19A H 0.5728 0.7081 0.2215 0.098 Uiso 1 1 calc R . .
H19B H 0.6063 0.6531 0.1141 0.098 Uiso 1 1 calc R . .
C20 C 0.7720(10) 0.7936(8) 0.1916(6) 0.095(2) Uani 1 1 d . . .
H20A H 0.8185 0.8092 0.1355 0.114 Uiso 1 1 calc R . .
H20B H 0.8225 0.7309 0.2101 0.114 Uiso 1 1 calc R . .
O5 O 0.7978(5) 0.9183(4) 0.2671(3) 0.0605(9) Uani 1 1 d . . .
O6 O 0.5287(5) 0.8212(4) 0.1449(3) 0.0713(11) Uani 1 1 d . . .
C21 C 0.5124(8) 0.2927(7) 0.2540(5) 0.0751(17) Uani 1 1 d . . .
H21A H 0.5943 0.3348 0.3044 0.090 Uiso 1 1 calc R . .
H21B H 0.4534 0.2126 0.2660 0.090 Uiso 1 1 calc R . .
C22 C 0.4134(10) 0.3858(8) 0.2557(5) 0.087(2) Uani 1 1 d . . .
H22A H 0.4736 0.4685 0.2482 0.104 Uiso 1 1 calc R . .
H22B H 0.3687 0.4085 0.3169 0.104 Uiso 1 1 calc R . .
C23 C 0.3585(10) 0.2875(11) 0.0917(5) 0.104(3) Uani 1 1 d . . .
H23A H 0.4159 0.3681 0.0796 0.125 Uiso 1 1 calc R . .
H23B H 0.2778 0.2438 0.0407 0.125 Uiso 1 1 calc R . .
C24 C 0.4588(9) 0.1985(9) 0.0901(5) 0.089(2) Uani 1 1 d . . .
H24A H 0.5045 0.1782 0.0291 0.106 Uiso 1 1 calc R . .
H24B H 0.3997 0.1143 0.0959 0.106 Uiso 1 1 calc R . .
O7 O 0.2901(5) 0.3263(5) 0.1792(4) 0.0777(13) Uani 1 1 d . . .
O8 O 0.5780(5) 0.2540(5) 0.1646(4) 0.0822(14) Uani 1 1 d . . .

loop_
_atom_site_aniso_label
_atom_site_aniso_U_11
_atom_site_aniso_U_22
_atom_site_aniso_U_33
_atom_site_aniso_U_23
_atom_site_aniso_U_13
_atom_site_aniso_U_12
C1 0.069(3) 0.0292(18) 0.0218(16) 0.0010(14) -0.0025(17) 0.0256(18)
C2 0.048(2) 0.0235(16) 0.0241(16) 0.0033(13) 0.0008(14) 0.0168(15)
C3 0.0349(16) 0.0173(14) 0.0298(16) 0.0049(12) 0.0024(13) 0.0092(12)
C4 0.0431(19) 0.0214(15) 0.0325(18) 0.0104(13) 0.0035(15) 0.0154(14)
C5 0.0419(18) 0.0282(17) 0.0280(17) 0.0109(14) 0.0014(14) 0.0154(14)
C6 0.0326(15) 0.0224(15) 0.0263(16) 0.0056(12) 0.0024(13) 0.0099(12)
C7 0.0355(16) 0.0165(13) 0.0259(15) 0.0054(12) 0.0011(13) 0.0102(12)
C8 0.045(2) 0.0249(16) 0.0322(18) 0.0053(14) 0.0017(15) 0.0175(15)
C9 0.060(2) 0.0289(18) 0.0298(18) 0.0041(15) -0.0013(17) 0.0225(17)
C10 0.049(2) 0.0254(16) 0.0322(18) 0.0025(14) 0.0012(16) 0.0168(16)
C11 0.076(3) 0.039(2) 0.032(2) 0.0018(17) -0.005(2) 0.030(2)
C12 0.080(3) 0.040(2) 0.0271(18) -0.0015(17) -0.002(2) 0.035(2)
C13 0.0330(15) 0.0210(14) 0.0205(14) 0.0056(11) 0.0011(12) 0.0073(12)
C14 0.054(2) 0.0296(17) 0.0215(15) 0.0056(13) -0.0011(15) 0.0157(16)
C15 0.0267(14) 0.0250(15) 0.0237(15) 0.0071(12) -0.0011(12) 0.0064(12)
C16 0.0284(16) 0.0340(19) 0.050(2) 0.0155(17) 0.0024(16) 0.0029(14)
N1 0.0211(11) 0.0181(11) 0.0174(11) 0.0047(9) 0.0006(9) 0.0060(9)
N2 0.063(2) 0.0249(14) 0.0228(14) 0.0052(12) 0.0010(14) 0.0218(15)
N3 0.099(2) 0.0433(12) 0.0391(12) 0.0055(10) 0.0001(12) 0.0394(13)
N4 0.099(2) 0.0433(12) 0.0391(12) 0.0055(10) 0.0001(12) 0.0394(13)
N5 0.099(2) 0.0433(12) 0.0391(12) 0.0055(10) 0.0001(12) 0.0394(13)
O1 0.0399(13) 0.0222(11) 0.0194(10) 0.0042(9) 0.0001(9) 0.0136(10)
O2 0.0364(12) 0.0218(11) 0.0191(10) 0.0038(9) 0.0009(9) 0.0120(9)
O3 0.0252(11) 0.0219(11) 0.0355(13) 0.0092(10) 0.0028(9) 0.0070(9)
O4 0.0272(11) 0.0201(10) 0.0321(12) 0.0075(9) 0.0012(9) 0.0054(9)
Rh1 0.02659(14) 0.01583(13) 0.01909(14) 0.00385(9) 0.00096(9) 0.00799(9)
C17 0.092(3) 0.060(3) 0.111(4) 0.015(3) -0.026(3) 0.026(3)
C18 0.092(3) 0.060(3) 0.111(4) 0.015(3) -0.026(3) 0.026(3)
C19 0.071(4) 0.048(3) 0.117(6) 0.012(4) -0.004(4) 0.014(3)
C20 0.107(6) 0.067(4) 0.096(6) -0.003(4) -0.006(5) 0.027(4)
O5 0.077(3) 0.056(2) 0.0464(19) 0.0067(16) -0.0094(18) 0.0246(19)
O6 0.057(2) 0.062(2) 0.092(3) 0.027(2) -0.016(2) 0.0023(19)
C21 0.084(4) 0.080(4) 0.063(4) 0.017(3) 0.000(3) 0.029(4)
C22 0.114(6) 0.084(5) 0.067(4) 0.009(4) 0.004(4) 0.051(5)
C23 0.098(6) 0.165(9) 0.063(4) 0.036(5) 0.015(4) 0.058(6)
C24 0.082(5) 0.125(7) 0.058(4) 0.014(4) -0.003(3) 0.042(5)
O7 0.078(3) 0.092(3) 0.082(3) 0.037(3) 0.018(2) 0.044(3)
O8 0.060(2) 0.103(4) 0.081(3) 0.015(3) 0.011(2) 0.031(2)

loop_
_atom_type_symbol
_atom_type_description
_atom_type_scat_dispersion_real
_atom_type_scat_dispersion_imag
_atom_type_scat_source
C C 0.0030 0.0020 'International Tables Vol C Tables 4.2.6.8 and 6.1.1.4'
H H 0.0000 0.0000 'International Tables Vol C Tables 4.2.6.8 and 6.1.1.4'
N N 0.0060 0.0030 'International Tables Vol C Tables 4.2.6.8 and 6.1.1.4'
O O 0.0110 0.0060 'International Tables Vol C Tables 4.2.6.8 and 6.1.1.4'
Rh Rh -1.1180 0.9190 'International Tables Vol C Tables 4.2.6.8 and 6.1.1.4'

loop_
_geom_angle_atom_site_label_1
_geom_angle_atom_site_label_2
_geom_angle_atom_site_label_3
_geom_angle
_geom_angle_site_symmetry_1
_geom_angle_site_symmetry_3
_geom_angle_publ_flag
N2 C1 C2 110.5(3) . . ?
N2 C1 H1 124.7 . . ?
C2 C1 H1 124.7 . . ?
C1 C2 C8 127.1(3) . . ?
C1 C2 C3 105.6(3) . . ?
C8 C2 C3 127.2(3) . . ?
C4 C3 C7 116.5(3) . . ?
C4 C3 C2 137.5(3) . . ?
C7 C3 C2 106.0(3) . . ?
C5 C4 C3 117.7(3) . . ?
C5 C4 H4 121.1 . . ?
C3 C4 H4 121.1 . . ?
C4 C5 C6 120.3(3) . . ?
C4 C5 H5 119.8 . . ?
C6 C5 H5 119.8 . . ?
N1 C6 C5 123.2(3) . . ?
N1 C6 H6 118.4 . . ?
C5 C6 H6 118.4 . . ?
N1 C7 N2 125.1(3) . . ?
N1 C7 C3 126.6(3) . . ?
N2 C7 C3 108.3(3) . . ?
C9 C8 C2 129.5(4) . . ?
C9 C8 C10 114.4(3) . . ?
C2 C8 C10 116.1(3) . . ?
C8 C9 C12 123.3(3) . . ?
C8 C9 C11 121.2(4) . . ?
C12 C9 C11 115.5(3) . . ?
N3 C10 C8 178.7(4) . . ?
N5 C11 C9 178.6(5) . . ?
N4 C12 C9 178.8(5) . . ?
O2 C13 O1 124.4(3) 2_566 . ?
O2 C13 C14 119.4(3) 2_566 . ?
O1 C13 C14 116.1(3) . . ?
C13 C14 H14A 109.5 . . ?
C13 C14 H14B 109.5 . . ?
H14A C14 H14B 109.5 . . ?
C13 C14 H14C 109.5 . . ?
H14A C14 H14C 109.5 . . ?
H14B C14 H14C 109.5 . . ?
O4 C15 O3 125.8(3) . 2_566 ?
O4 C15 C16 117.2(3) . . ?
O3 C15 C16 117.0(3) 2_566 . ?
C15 C16 H16A 109.5 . . ?
C15 C16 H16B 109.5 . . ?
H16A C16 H16B 109.5 . . ?
C15 C16 H16C 109.5 . . ?
H16A C16 H16C 109.5 . . ?
H16B C16 H16C 109.5 . . ?
C7 N1 C6 115.7(3) . . ?
C7 N1 Rh1 124.9(2) . . ?
C6 N1 Rh1 119.4(2) . . ?
C1 N2 C7 109.4(3) . . ?
C1 N2 H2 125.3 . . ?
C7 N2 H2 125.3 . . ?
C13 O1 Rh1 120.3(2) . . ?
C13 O2 Rh1 119.4(2) 2_566 . ?
C15 O3 Rh1 119.2(2) 2_566 . ?
C15 O4 Rh1 118.9(2) . . ?
O3 Rh1 O2 90.07(10) . . ?
O3 Rh1 O1 89.74(11) . . ?
O2 Rh1 O1 175.90(8) . . ?
O3 Rh1 O4 175.98(8) . . ?
O2 Rh1 O4 89.88(10) . . ?
O1 Rh1 O4 90.02(10) . . ?
O3 Rh1 N1 91.46(9) . . ?
O2 Rh1 N1 90.63(9) . . ?
O1 Rh1 N1 93.46(9) . . ?
O4 Rh1 N1 92.55(9) . . ?
O3 Rh1 Rh1 88.09(7) . 2_566 ?
O2 Rh1 Rh1 88.58(6) . 2_566 ?
O1 Rh1 Rh1 87.32(7) . 2_566 ?
O4 Rh1 Rh1 87.90(7) . 2_566 ?
N1 Rh1 Rh1 179.09(7) . 2_566 ?
C18 C17 O5 111.7(6) . . ?
C18 C17 H17A 109.3 . . ?
O5 C17 H17A 109.3 . . ?
C18 C17 H17B 109.3 . . ?
O5 C17 H17B 109.3 . . ?
H17A C17 H17B 107.9 . . ?
C17 C18 O6 114.4(7) . . ?
C17 C18 H18A 108.7 . . ?
O6 C18 H18A 108.7 . . ?
C17 C18 H18B 108.7 . . ?
O6 C18 H18B 108.7 . . ?
H18A C18 H18B 107.6 . . ?
C20 C19 O6 113.7(6) . . ?
C20 C19 H19A 108.8 . . ?
O6 C19 H19A 108.8 . . ?
C20 C19 H19B 108.8 . . ?
O6 C19 H19B 108.8 . . ?
H19A C19 H19B 107.7 . . ?
C19 C20 O5 113.0(7) . . ?
C19 C20 H20A 109.0 . . ?
O5 C20 H20A 109.0 . . ?
C19 C20 H20B 109.0 . . ?
O5 C20 H20B 109.0 . . ?
H20A C20 H20B 107.8 . . ?
C17 O5 C20 110.0(6) . . ?
C19 O6 C18 107.0(5) . . ?
O8 C21 C22 111.5(6) . . ?
O8 C21 H21A 109.3 . . ?
C22 C21 H21A 109.3 . . ?
O8 C21 H21B 109.3 . . ?
C22 C21 H21B 109.3 . . ?
H21A C21 H21B 108.0 . . ?
C21 C22 O7 110.7(6) . . ?
C21 C22 H22A 109.5 . . ?
O7 C22 H22A 109.5 . . ?
C21 C22 H22B 109.5 . . ?
O7 C22 H22B 109.5 . . ?
H22A C22 H22B 108.1 . . ?
O7 C23 C24 113.2(7) . . ?
O7 C23 H23A 108.9 . . ?
C24 C23 H23A 108.9 . . ?
O7 C23 H23B 108.9 . . ?
C24 C23 H23B 108.9 . . ?
H23A C23 H23B 107.8 . . ?
C23 C24 O8 112.4(7) . . ?
C23 C24 H24A 109.1 . . ?
O8 C24 H24A 109.1 . . ?
C23 C24 H24B 109.1 . . ?
O8 C24 H24B 109.1 . . ?
H24A C24 H24B 107.9 . . ?
C23 O7 C22 108.1(6) . . ?
C24 O8 C21 109.6(5) . . ?

loop_
_geom_bond_atom_site_label_1
_geom_bond_atom_site_label_2
_geom_bond_distance
_geom_bond_site_symmetry_2
_geom_bond_publ_flag
C1 N2 1.339(4) . ?
C1 C2 1.397(5) . ?
C1 H1 0.9300 . ?
C2 C8 1.422(5) . ?
C2 C3 1.452(5) . ?
C3 C4 1.393(5) . ?
C3 C7 1.412(4) . ?
C4 C5 1.385(5) . ?
C4 H4 0.9300 . ?
C5 C6 1.398(5) . ?
C5 H5 0.9300 . ?
C6 N1 1.331(4) . ?
C6 H6 0.9300 . ?
C7 N1 1.320(4) . ?
C7 N2 1.378(4) . ?
C8 C9 1.373(5) . ?
C8 C10 1.440(5) . ?
C9 C12 1.430(6) . ?
C9 C11 1.433(5) . ?
C10 N3 1.150(5) . ?
C11 N5 1.141(6) . ?
C12 N4 1.148(6) . ?
C13 O2 1.269(4) 2_566 ?
C13 O1 1.282(4) . ?
C13 C14 1.491(5) . ?
C14 H14A 0.9600 . ?
C14 H14B 0.9600 . ?
C14 H14C 0.9600 . ?
C15 O4 1.269(4) . ?
C15 O3 1.270(4) 2_566 ?
C15 C16 1.506(5) . ?
C16 H16A 0.9600 . ?
C16 H16B 0.9600 . ?
C16 H16C 0.9600 . ?
N1 Rh1 2.290(2) . ?
N2 H2 0.8600 . ?
O1 Rh1 2.042(2) . ?
O2 C13 1.269(4) 2_566 ?
O2 Rh1 2.040(2) . ?
O3 C15 1.270(4) 2_566 ?
O3 Rh1 2.036(2) . ?
O4 Rh1 2.046(2) . ?
Rh1 Rh1 2.4031(4) 2_566 ?
C17 C18 1.362(10) . ?
C17 O5 1.416(8) . ?
C17 H17A 0.9700 . ?
C17 H17B 0.9700 . ?
C18 O6 1.476(8) . ?
C18 H18A 0.9700 . ?
C18 H18B 0.9700 . ?
C19 C20 1.394(10) . ?
C19 O6 1.423(8) . ?
C19 H19A 0.9700 . ?
C19 H19B 0.9700 . ?
C20 O5 1.424(8) . ?
C20 H20A 0.9700 . ?
C20 H20B 0.9700 . ?
C21 O8 1.422(8) . ?
C21 C22 1.440(9) . ?
C21 H21A 0.9700 . ?
C21 H21B 0.9700 . ?
C22 O7 1.464(8) . ?
C22 H22A 0.9700 . ?
C22 H22B 0.9700 . ?
C23 O7 1.411(8) . ?
C23 C24 1.415(11) . ?
C23 H23A 0.9700 . ?
C23 H23B 0.9700 . ?
C24 O8 1.419(8) . ?
C24 H24A 0.9700 . ?
C24 H24B 0.9700 . ?
